data_7130585
loop_
_publ_author_name
'Andrews, Ryan'
'De Backere, John'
'Stephan, Douglas W.'

_publ_section_title
;
 Synthesis and reactivity of donor stabilized thionylium (SO2+) dications
;
_journal_name_full 'Chemical Communications'
_journal_paper_doi 10.1039/D2CC04129D
_journal_year 2022
_chemical_formula_moiety 'C16 H14 Cu F6 N4 O6 S2'
_chemical_formula_sum 'C16 H14 Cu F6 N4 O6 S2'
_chemical_formula_weight 599.97
_space_group_crystal_system monoclinic
_space_group_IT_number 14
_space_group_name_Hall '-P 2yn'
_space_group_name_H-M_alt 'P 1 21/n 1'
_atom_sites_solution_hydrogens geom
_audit_creation_date 2022-07-13
_audit_creation_method
;
Olex2 1.3
(compiled 2020.11.12 svn.r5f609507 for OlexSys, GUI svn.r6408)
;
_audit_update_record
;
2022-07-13 deposited with the CCDC.	2022-08-19 downloaded from the CCDC.
;
_cell_angle_alpha 90
_cell_angle_beta 93.087(3)
_cell_angle_gamma 90
_cell_formula_units_Z 4
_cell_length_a 7.9129(3)
_cell_length_b 24.4411(10)
_cell_length_c 11.8839(5)
_cell_measurement_reflns_used 4822
_cell_measurement_temperature 149.82
_cell_measurement_theta_max 28.50
_cell_measurement_theta_min 2.39
_cell_volume 2295.01(16)
_computing_cell_refinement 'SAINT V8.38A (Bruker, 2018)'
_computing_data_reduction 'SAINT V8.38A (Bruker, 2018)'
_computing_molecular_graphics 'Olex2 1.3 (Dolomanov et al., 2009)'
_computing_publication_material 'Olex2 1.3 (Dolomanov et al., 2009)'
_computing_structure_refinement 'XL  (Sheldrick, 2008)'
_computing_structure_solution 'SHELXT 2014/5 (Sheldrick, 2014)'
_diffrn_ambient_temperature 149.82
_diffrn_measured_fraction_theta_full 0.999
_diffrn_measured_fraction_theta_max 0.998
_diffrn_measurement_device_type 'Bruker APEX-II CCD'
_diffrn_measurement_method '\f and \w scans'
_diffrn_radiation_type MoK\a
_diffrn_radiation_wavelength 0.71073
_diffrn_reflns_av_R_equivalents 0.0776
_diffrn_reflns_av_unetI/netI 0.0660
_diffrn_reflns_Laue_measured_fraction_full 0.999
_diffrn_reflns_Laue_measured_fraction_max 0.998
_diffrn_reflns_limit_h_max 11
_diffrn_reflns_limit_h_min -10
_diffrn_reflns_limit_k_max 34
_diffrn_reflns_limit_k_min -34
_diffrn_reflns_limit_l_max 16
_diffrn_reflns_limit_l_min -16
_diffrn_reflns_number 34875
_diffrn_reflns_point_group_measured_fraction_full 0.999
_diffrn_reflns_point_group_measured_fraction_max 0.998
_diffrn_reflns_theta_full 25.242
_diffrn_reflns_theta_max 30.582
_diffrn_reflns_theta_min 2.709
_exptl_absorpt_coefficient_mu 1.223
_exptl_absorpt_correction_T_max 0.7461
_exptl_absorpt_correction_T_min 0.6576
_exptl_absorpt_correction_type multi-scan
_exptl_absorpt_process_details
;
SADABS-2016/2 (Bruker,2016/2) was used for absorption correction.
wR2(int) was 0.0610 before and 0.0550 after correction.
The Ratio of minimum to maximum transmission is 0.8814.
The \l/2 correction factor is Not present.
;
_exptl_crystal_colour blue
_exptl_crystal_colour_primary blue
_exptl_crystal_density_diffrn 1.736
_exptl_crystal_description Needle
_exptl_crystal_F_000 1204
_exptl_crystal_size_max 0.1
_exptl_crystal_size_mid 0.05
_exptl_crystal_size_min 0.05
_refine_diff_density_max 0.568
_refine_diff_density_min -0.460
_refine_diff_density_rms 0.086
_refine_ls_extinction_method none
_refine_ls_goodness_of_fit_ref 1.008
_refine_ls_hydrogen_treatment constr
_refine_ls_matrix_type full
_refine_ls_number_parameters 318
_refine_ls_number_reflns 7038
_refine_ls_number_restraints 0
_refine_ls_restrained_S_all 1.008
_refine_ls_R_factor_all 0.0840
_refine_ls_R_factor_gt 0.0423
_refine_ls_shift/su_max 0.001
_refine_ls_shift/su_mean 0.000
_refine_ls_structure_factor_coef Fsqd
_refine_ls_weighting_details 'w=1/[\s^2^(Fo^2^)+(0.0305P)^2^+1.3565P] where P=(Fo^2^+2Fc^2^)/3'
_refine_ls_weighting_scheme calc
_refine_ls_wR_factor_gt 0.0833
_refine_ls_wR_factor_ref 0.0974
_reflns_Friedel_coverage 0.000
_reflns_number_gt 4654
_reflns_number_total 7038
_reflns_threshold_expression 'I > 2\s(I)'
_cod_data_source_file d2cc04129d2.cif
_cod_data_source_block ra050mono_a
_cod_database_code 7130585
_shelx_shelxl_version_number 2018/3
_shelx_space_group_comment
;
The symmetry employed for this shelxl refinement is uniquely defined
by the following loop, which should always be used as a source of
symmetry information in preference to the above space-group names.
They are only intended as comments.
;
_shelx_estimated_absorpt_t_max 0.941
_shelx_estimated_absorpt_t_min 0.887
_olex2_refinement_description
;
1. Fixed Uiso
 At 1.2 times of:
  All C(H) groups
 At 1.5 times of:
  All C(H,H,H) groups
2.a Aromatic/amide H refined with riding coordinates:
 C00M(H00M), C00N(H00N), C00O(H00O), C00Q(H00Q), C00R(H00R), C00S(H00S),
 C00U(H00U), C00V(H00V)
2.b Idealised Me refined as rotating group:
 C00Y(H00A,H00B,H00C), C00Z(H00D,H00E,H00F)
;
_olex2_submission_special_instructions 'No special instructions were received'

loop_
_space_group_symop_operation_xyz
'x, y, z'
'-x+1/2, y+1/2, -z+1/2'
'-x, -y, -z'
'x-1/2, -y-1/2, z-1/2'

loop_
_atom_site_label
_atom_site_type_symbol
_atom_site_fract_x
_atom_site_fract_y
_atom_site_fract_z
_atom_site_U_iso_or_equiv
_atom_site_adp_type
_atom_site_occupancy
_atom_site_site_symmetry_order
_atom_site_calc_flag
_atom_site_refinement_flags_posn
_atom_site_refinement_flags_adp
_atom_site_refinement_flags_occupancy
_atom_site_disorder_assembly
_atom_site_disorder_group
Cu01 Cu 0.33456(3) 0.36097(2) 0.35601(3) 0.02091(8) Uani 1 1 d . . . . .
S002 S 0.45938(7) 0.40092(2) 0.63286(5) 0.02192(13) Uani 1 1 d . . . . .
S003 S 0.05162(8) 0.34765(3) 0.09547(6) 0.02874(15) Uani 1 1 d . . . . .
F004 F 0.7615(2) 0.37678(8) 0.72056(15) 0.0477(5) Uani 1 1 d . . . . .
O005 O 0.2916(2) 0.38690(8) 0.66286(17) 0.0345(4) Uani 1 1 d . . . . .
O006 O 0.5080(2) 0.37874(8) 0.52656(15) 0.0339(4) Uani 1 1 d . . . . .
O007 O 0.1951(2) 0.33963(8) 0.17345(16) 0.0347(4) Uani 1 1 d . . . . .
F008 F 0.1322(3) 0.45190(7) 0.08301(18) 0.0689(6) Uani 1 1 d . . . . .
O009 O 0.0355(2) 0.30637(8) 0.00944(17) 0.0414(5) Uani 1 1 d . . . . .
N00A N 0.1738(2) 0.31349(8) 0.43390(16) 0.0205(4) Uani 1 1 d . . . . .
N00B N 0.1539(2) 0.41645(8) 0.37564(17) 0.0204(4) Uani 1 1 d . . . . .
F00C F 0.5855(2) 0.31025(8) 0.7225(2) 0.0712(7) Uani 1 1 d . . . . .
N00D N 0.4960(3) 0.30031(9) 0.32798(18) 0.0270(5) Uani 1 1 d . . . . .
F00E F 0.2557(3) 0.40011(9) -0.0320(2) 0.0751(7) Uani 1 1 d . . . . .
O00F O 0.5071(2) 0.45661(8) 0.6521(2) 0.0505(6) Uani 1 1 d . . . . .
N00G N 0.4782(2) 0.41069(8) 0.26743(18) 0.0257(5) Uani 1 1 d . . . . .
F00H F -0.0056(3) 0.42080(10) -0.06251(19) 0.0855(8) Uani 1 1 d . . . . .
F00I F 0.5656(3) 0.37634(13) 0.83888(16) 0.0941(9) Uani 1 1 d . . . . .
O00J O -0.1016(3) 0.36339(10) 0.1463(2) 0.0530(6) Uani 1 1 d . . . . .
C00K C 0.0237(3) 0.33781(10) 0.45233(19) 0.0205(5) Uani 1 1 d . . . . .
C00L C 0.0108(3) 0.39542(9) 0.4161(2) 0.0197(5) Uani 1 1 d . . . . .
C00M C 0.1541(3) 0.46874(10) 0.3411(2) 0.0258(5) Uani 1 1 d . . . . .
H00M H 0.255127 0.483683 0.314196 0.031 Uiso 1 1 calc R U . . .
C00N C 0.2001(3) 0.26169(10) 0.4671(2) 0.0262(5) Uani 1 1 d . . . . .
H00N H 0.305165 0.244786 0.453565 0.031 Uiso 1 1 calc R U . . .
C00O C -0.1028(3) 0.30969(10) 0.5041(2) 0.0279(5) Uani 1 1 d . . . . .
H00O H -0.207997 0.326965 0.515707 0.033 Uiso 1 1 calc R U . . .
C00P C 0.5529(3) 0.43533(10) 0.2065(2) 0.0272(5) Uani 1 1 d . . . . .
C00Q C 0.0117(3) 0.50165(11) 0.3434(2) 0.0319(6) Uani 1 1 d . . . . .
H00Q H 0.014525 0.538388 0.317413 0.038 Uiso 1 1 calc R U . . .
C00R C -0.1350(3) 0.42662(11) 0.4211(2) 0.0280(6) Uani 1 1 d . . . . .
H00R H -0.234235 0.411276 0.449750 0.034 Uiso 1 1 calc R U . . .
C00S C -0.1347(3) 0.48002(11) 0.3841(2) 0.0329(6) Uani 1 1 d . . . . .
H00S H -0.233919 0.501779 0.386518 0.040 Uiso 1 1 calc R U . . .
C00T C 0.5894(3) 0.26675(11) 0.3084(2) 0.0316(6) Uani 1 1 d . . . . .
C00U C -0.0748(3) 0.25634(11) 0.5389(2) 0.0337(6) Uani 1 1 d . . . . .
H00U H -0.160132 0.236626 0.574960 0.040 Uiso 1 1 calc R U . . .
C00V C 0.0790(3) 0.23206(11) 0.5205(2) 0.0313(6) Uani 1 1 d . . . . .
H00V H 0.101186 0.195512 0.544144 0.038 Uiso 1 1 calc R U . . .
C00W C 0.6000(4) 0.36406(14) 0.7344(3) 0.0418(7) Uani 1 1 d . . . . .
C00X C 0.1104(4) 0.40824(13) 0.0171(3) 0.0458(8) Uani 1 1 d . . . . .
C00Y C 0.6468(4) 0.46762(13) 0.1278(3) 0.0415(7) Uani 1 1 d . . . . .
H00A H 0.602717 0.460340 0.050658 0.062 Uiso 1 1 calc R U . . .
H00B H 0.766873 0.457645 0.135228 0.062 Uiso 1 1 calc R U . . .
H00C H 0.634118 0.506604 0.144762 0.062 Uiso 1 1 calc R U . . .
C00Z C 0.7090(4) 0.22390(14) 0.2824(3) 0.0560(10) Uani 1 1 d . . . . .
H00D H 0.800860 0.239633 0.240713 0.084 Uiso 1 1 calc R U . . .
H00E H 0.650744 0.195680 0.236329 0.084 Uiso 1 1 calc R U . . .
H00F H 0.755856 0.207536 0.352596 0.084 Uiso 1 1 calc R U . . .

loop_
_atom_site_aniso_label
_atom_site_aniso_U_11
_atom_site_aniso_U_22
_atom_site_aniso_U_33
_atom_site_aniso_U_23
_atom_site_aniso_U_13
_atom_site_aniso_U_12
Cu01 0.01591(13) 0.01979(14) 0.02747(17) 0.00006(12) 0.00513(11) 0.00206(11)
S002 0.0182(3) 0.0197(3) 0.0281(3) 0.0002(2) 0.0037(2) -0.0002(2)
S003 0.0261(3) 0.0304(4) 0.0296(4) -0.0049(3) 0.0002(3) -0.0008(2)
F004 0.0261(8) 0.0661(12) 0.0497(11) 0.0030(9) -0.0083(8) 0.0046(8)
O005 0.0215(9) 0.0392(11) 0.0441(12) 0.0041(9) 0.0120(8) 0.0006(8)
O006 0.0229(9) 0.0529(12) 0.0260(10) -0.0060(9) 0.0027(7) 0.0026(8)
O007 0.0384(11) 0.0317(10) 0.0331(11) -0.0083(8) -0.0078(8) 0.0064(8)
F008 0.1223(19) 0.0280(10) 0.0564(13) -0.0062(9) 0.0058(12) -0.0040(11)
O009 0.0425(11) 0.0426(12) 0.0387(12) -0.0157(10) -0.0028(9) -0.0125(9)
N00A 0.0206(9) 0.0203(10) 0.0206(10) 0.0001(8) 0.0012(8) 0.0019(8)
N00B 0.0189(9) 0.0189(10) 0.0234(11) -0.0040(8) 0.0014(8) 0.0006(7)
F00C 0.0541(12) 0.0472(12) 0.1124(19) 0.0443(12) 0.0057(12) 0.0080(9)
N00D 0.0248(10) 0.0295(12) 0.0270(12) 0.0018(9) 0.0047(9) 0.0063(9)
F00E 0.0919(16) 0.0585(13) 0.0795(16) 0.0043(12) 0.0467(13) -0.0161(12)
O00F 0.0334(11) 0.0225(10) 0.0949(19) -0.0097(11) -0.0038(11) -0.0022(8)
N00G 0.0209(10) 0.0268(11) 0.0297(12) -0.0008(9) 0.0027(9) -0.0005(8)
F00H 0.125(2) 0.0733(16) 0.0540(14) 0.0201(12) -0.0309(14) 0.0116(14)
F00I 0.0737(15) 0.182(3) 0.0268(11) 0.0139(14) 0.0065(10) 0.0444(17)
O00J 0.0348(11) 0.0640(15) 0.0616(15) -0.0021(12) 0.0160(11) 0.0102(10)
C00K 0.0180(11) 0.0232(12) 0.0202(12) -0.0041(10) 0.0009(9) -0.0004(9)
C00L 0.0165(10) 0.0218(12) 0.0210(12) -0.0041(9) 0.0019(9) 0.0004(8)
C00M 0.0271(12) 0.0206(12) 0.0297(14) -0.0010(10) 0.0024(10) -0.0012(9)
C00N 0.0296(13) 0.0214(12) 0.0274(14) 0.0008(10) 0.0009(10) 0.0037(10)
C00O 0.0212(12) 0.0329(14) 0.0299(14) 0.0001(11) 0.0047(10) -0.0045(10)
C00P 0.0210(12) 0.0286(13) 0.0322(15) 0.0011(11) 0.0018(10) 0.0031(10)
C00Q 0.0382(15) 0.0208(13) 0.0362(16) -0.0011(11) -0.0029(12) 0.0090(11)
C00R 0.0189(11) 0.0326(14) 0.0323(15) -0.0053(11) 0.0001(10) 0.0039(10)
C00S 0.0278(13) 0.0308(14) 0.0395(17) -0.0049(12) -0.0039(12) 0.0119(11)
C00T 0.0360(14) 0.0376(15) 0.0214(13) 0.0023(11) 0.0021(11) 0.0135(12)
C00U 0.0340(14) 0.0370(16) 0.0303(15) 0.0042(12) 0.0051(12) -0.0116(12)
C00V 0.0432(16) 0.0233(13) 0.0273(14) 0.0034(11) 0.0001(12) -0.0045(11)
C00W 0.0327(15) 0.059(2) 0.0339(17) 0.0061(15) 0.0064(12) 0.0072(14)
C00X 0.062(2) 0.0376(17) 0.0377(18) -0.0018(14) 0.0016(16) 0.0010(15)
C00Y 0.0385(16) 0.0449(18) 0.0423(18) 0.0161(14) 0.0134(13) 0.0000(13)
C00Z 0.072(2) 0.062(2) 0.0347(18) 0.0006(16) 0.0070(16) 0.0502(19)

loop_
_atom_type_symbol
_atom_type_description
_atom_type_scat_dispersion_real
_atom_type_scat_dispersion_imag
_atom_type_scat_source
C C 0.0033 0.0016 'International Tables Vol C Tables 4.2.6.8 and 6.1.1.4'
H H 0.0000 0.0000 'International Tables Vol C Tables 4.2.6.8 and 6.1.1.4'
Cu Cu 0.3201 1.2651 'International Tables Vol C Tables 4.2.6.8 and 6.1.1.4'
F F 0.0171 0.0103 'International Tables Vol C Tables 4.2.6.8 and 6.1.1.4'
N N 0.0061 0.0033 'International Tables Vol C Tables 4.2.6.8 and 6.1.1.4'
O O 0.0106 0.0060 'International Tables Vol C Tables 4.2.6.8 and 6.1.1.4'
S S 0.1246 0.1234 'International Tables Vol C Tables 4.2.6.8 and 6.1.1.4'

loop_
_geom_angle_atom_site_label_1
_geom_angle_atom_site_label_2
_geom_angle_atom_site_label_3
_geom_angle
_geom_angle_site_symmetry_1
_geom_angle_site_symmetry_3
_geom_angle_publ_flag
O006 Cu01 O007 172.38(6) . . ?
N00A Cu01 O006 93.61(7) . . ?
N00A Cu01 O007 91.10(7) . . ?
N00A Cu01 N00B 82.06(8) . . ?
N00A Cu01 N00D 94.32(8) . . ?
N00A Cu01 N00G 174.60(8) . . ?
N00B Cu01 O006 99.06(7) . . ?
N00B Cu01 O007 87.51(7) . . ?
N00B Cu01 N00D 173.74(8) . . ?
N00B Cu01 N00G 94.57(8) . . ?
N00D Cu01 O006 86.21(7) . . ?
N00D Cu01 O007 87.46(7) . . ?
N00D Cu01 N00G 88.65(8) . . ?
N00G Cu01 O006 91.08(7) . . ?
N00G Cu01 O007 84.52(8) . . ?
O005 S002 O006 114.90(11) . . ?
O005 S002 C00W 104.83(13) . . ?
O006 S002 C00W 102.14(13) . . ?
O00F S002 O005 115.36(12) . . ?
O00F S002 O006 114.64(14) . . ?
O00F S002 C00W 102.53(14) . . ?
O007 S003 C00X 103.02(14) . . ?
O009 S003 O007 113.51(12) . . ?
O009 S003 C00X 102.85(14) . . ?
O00J S003 O007 114.86(13) . . ?
O00J S003 O009 116.27(13) . . ?
O00J S003 C00X 103.97(15) . . ?
S002 O006 Cu01 129.21(10) . . ?
S003 O007 Cu01 147.93(12) . . ?
C00K N00A Cu01 114.03(15) . . ?
C00N N00A Cu01 126.63(17) . . ?
C00N N00A C00K 119.3(2) . . ?
C00L N00B Cu01 113.69(15) . . ?
C00M N00B Cu01 126.84(17) . . ?
C00M N00B C00L 119.0(2) . . ?
C00T N00D Cu01 177.4(2) . . ?
C00P N00G Cu01 171.8(2) . . ?
N00A C00K C00L 114.8(2) . . ?
N00A C00K C00O 120.9(2) . . ?
C00O C00K C00L 124.3(2) . . ?
N00B C00L C00K 114.83(19) . . ?
N00B C00L C00R 121.3(2) . . ?
C00R C00L C00K 123.9(2) . . ?
N00B C00M H00M 118.9 . . ?
N00B C00M C00Q 122.2(2) . . ?
C00Q C00M H00M 118.9 . . ?
N00A C00N H00N 119.0 . . ?
N00A C00N C00V 122.0(2) . . ?
C00V C00N H00N 119.0 . . ?
C00K C00O H00O 120.2 . . ?
C00U C00O C00K 119.5(2) . . ?
C00U C00O H00O 120.2 . . ?
N00G C00P C00Y 179.1(3) . . ?
C00M C00Q H00Q 120.6 . . ?
C00S C00Q C00M 118.8(2) . . ?
C00S C00Q H00Q 120.6 . . ?
C00L C00R H00R 120.3 . . ?
C00S C00R C00L 119.5(2) . . ?
C00S C00R H00R 120.3 . . ?
C00Q C00S H00S 120.4 . . ?
C00R C00S C00Q 119.3(2) . . ?
C00R C00S H00S 120.4 . . ?
N00D C00T C00Z 179.6(3) . . ?
C00O C00U H00U 120.5 . . ?
C00V C00U C00O 119.1(2) . . ?
C00V C00U H00U 120.5 . . ?
C00N C00V C00U 119.1(2) . . ?
C00N C00V H00V 120.5 . . ?
C00U C00V H00V 120.5 . . ?
F004 C00W S002 110.8(2) . . ?
F00C C00W S002 111.8(2) . . ?
F00C C00W F004 107.2(2) . . ?
F00I C00W S002 111.0(2) . . ?
F00I C00W F004 108.1(3) . . ?
F00I C00W F00C 107.7(3) . . ?
F008 C00X S003 112.3(2) . . ?
F008 C00X F00E 106.9(3) . . ?
F00E C00X S003 110.6(2) . . ?
F00H C00X S003 111.6(2) . . ?
F00H C00X F008 107.4(3) . . ?
F00H C00X F00E 107.7(3) . . ?
C00P C00Y H00A 109.5 . . ?
C00P C00Y H00B 109.5 . . ?
C00P C00Y H00C 109.5 . . ?
H00A C00Y H00B 109.5 . . ?
H00A C00Y H00C 109.5 . . ?
H00B C00Y H00C 109.5 . . ?
C00T C00Z H00D 109.5 . . ?
C00T C00Z H00E 109.5 . . ?
C00T C00Z H00F 109.5 . . ?
H00D C00Z H00E 109.5 . . ?
H00D C00Z H00F 109.5 . . ?
H00E C00Z H00F 109.5 . . ?

loop_
_geom_bond_atom_site_label_1
_geom_bond_atom_site_label_2
_geom_bond_distance
_geom_bond_site_symmetry_2
_geom_bond_publ_flag
Cu01 O006 2.4251(18) . ?
Cu01 O007 2.4370(18) . ?
Cu01 N00A 1.987(2) . ?
Cu01 N00B 1.9930(19) . ?
Cu01 N00D 1.997(2) . ?
Cu01 N00G 2.002(2) . ?
S002 O005 1.4346(18) . ?
S002 O006 1.4457(19) . ?
S002 O00F 1.428(2) . ?
S002 C00W 1.834(3) . ?
S003 O007 1.4398(19) . ?
S003 O009 1.4372(19) . ?
S003 O00J 1.436(2) . ?
S003 C00X 1.823(3) . ?
F004 C00W 1.334(3) . ?
F008 C00X 1.329(3) . ?
N00A C00K 1.357(3) . ?
N00A C00N 1.339(3) . ?
N00B C00L 1.355(3) . ?
N00B C00M 1.342(3) . ?
F00C C00W 1.327(4) . ?
N00D C00T 1.136(3) . ?
F00E C00X 1.332(4) . ?
N00G C00P 1.132(3) . ?
F00H C00X 1.319(4) . ?
F00I C00W 1.319(4) . ?
C00K C00L 1.474(3) . ?
C00K C00O 1.385(3) . ?
C00L C00R 1.387(3) . ?
C00M H00M 0.9500 . ?
C00M C00Q 1.386(3) . ?
C00N H00N 0.9500 . ?
C00N C00V 1.382(4) . ?
C00O H00O 0.9500 . ?
C00O C00U 1.382(4) . ?
C00P C00Y 1.457(4) . ?
C00Q H00Q 0.9500 . ?
C00Q C00S 1.384(4) . ?
C00R H00R 0.9500 . ?
C00R C00S 1.377(4) . ?
C00S H00S 0.9500 . ?
C00T C00Z 1.456(4) . ?
C00U H00U 0.9500 . ?
C00U C00V 1.382(4) . ?
C00V H00V 0.9500 . ?
C00Y H00A 0.9800 . ?
C00Y H00B 0.9800 . ?
C00Y H00C 0.9800 . ?
C00Z H00D 0.9800 . ?
C00Z H00E 0.9800 . ?
C00Z H00F 0.9800 . ?

loop_
_geom_torsion_atom_site_label_1
_geom_torsion_atom_site_label_2
_geom_torsion_atom_site_label_3
_geom_torsion_atom_site_label_4
_geom_torsion
_geom_torsion_site_symmetry_1
_geom_torsion_site_symmetry_2
_geom_torsion_site_symmetry_3
_geom_torsion_site_symmetry_4
_geom_torsion_publ_flag
Cu01 N00A C00K C00L -2.7(2) . . . . ?
Cu01 N00A C00K C00O 178.93(18) . . . . ?
Cu01 N00A C00N C00V -179.71(18) . . . . ?
Cu01 N00B C00L C00K 7.9(2) . . . . ?
Cu01 N00B C00L C00R -171.48(18) . . . . ?
Cu01 N00B C00M C00Q 169.88(18) . . . . ?
O005 S002 O006 Cu01 32.78(19) . . . . ?
O005 S002 C00W F004 -175.6(2) . . . . ?
O005 S002 C00W F00C 64.9(2) . . . . ?
O005 S002 C00W F00I -55.4(3) . . . . ?
O006 S002 C00W F004 64.2(2) . . . . ?
O006 S002 C00W F00C -55.3(2) . . . . ?
O006 S002 C00W F00I -175.6(2) . . . . ?
O007 S003 C00X F008 -61.6(3) . . . . ?
O007 S003 C00X F00E 57.7(2) . . . . ?
O007 S003 C00X F00H 177.6(2) . . . . ?
O009 S003 O007 Cu01 -162.4(2) . . . . ?
O009 S003 C00X F008 -179.8(2) . . . . ?
O009 S003 C00X F00E -60.5(2) . . . . ?
O009 S003 C00X F00H 59.4(3) . . . . ?
N00A C00K C00L N00B -3.5(3) . . . . ?
N00A C00K C00L C00R 175.9(2) . . . . ?
N00A C00K C00O C00U 0.9(4) . . . . ?
N00A C00N C00V C00U 0.8(4) . . . . ?
N00B C00L C00R C00S 0.0(4) . . . . ?
N00B C00M C00Q C00S 0.9(4) . . . . ?
O00F S002 O006 Cu01 -104.31(15) . . . . ?
O00F S002 C00W F004 -54.8(2) . . . . ?
O00F S002 C00W F00C -174.3(2) . . . . ?
O00F S002 C00W F00I 65.4(3) . . . . ?
O00J S003 O007 Cu01 -25.2(3) . . . . ?
O00J S003 C00X F008 58.5(3) . . . . ?
O00J S003 C00X F00E 177.9(2) . . . . ?
O00J S003 C00X F00H -62.2(3) . . . . ?
C00K N00A C00N C00V -0.4(4) . . . . ?
C00K C00L C00R C00S -179.3(2) . . . . ?
C00K C00O C00U C00V -0.4(4) . . . . ?
C00L N00B C00M C00Q -1.3(4) . . . . ?
C00L C00K C00O C00U -177.3(2) . . . . ?
C00L C00R C00S C00Q -0.4(4) . . . . ?
C00M N00B C00L C00K -179.7(2) . . . . ?
C00M N00B C00L C00R 0.8(3) . . . . ?
C00M C00Q C00S C00R 0.0(4) . . . . ?
C00N N00A C00K C00L 177.9(2) . . . . ?
C00N N00A C00K C00O -0.5(3) . . . . ?
C00O C00K C00L N00B 174.8(2) . . . . ?
C00O C00K C00L C00R -5.8(4) . . . . ?
C00O C00U C00V C00N -0.4(4) . . . . ?
C00W S002 O006 Cu01 145.64(16) . . . . ?
C00X S003 O007 Cu01 87.1(3) . . . . ?
